data_4124818
loop_
_publ_author_name
'Leclerc, Matthew C.'
'Bayne, Julia M.'
'Lee, Graham M.'
'Gorelsky, Serge I.'
'Vasiliu, Monica'
'Korobkov, Ilia'
'Harrison, Daniel J.'
'Dixon, David A.'
'Baker, R. Tom'

_publ_section_title
;
 Perfluoroalkyl Cobalt(III) Fluoride and Bis(perfluoroalkyl) Complexes:
 Catalytic Fluorination and Selective Difluorocarbene Formation.
;
_journal_issue 51
_journal_name_full 'Journal of the American Chemical Society'
_journal_page_first 16064
_journal_page_last 16073
_journal_paper_doi 10.1021/jacs.5b12003
_journal_volume 137
_journal_year 2015
_chemical_formula_sum 'C20 H18 Co F6 N0 P'
_chemical_formula_weight 462.24
_chemical_name_systematic
; 
 ? 
;
_space_group_crystal_system tetragonal
_space_group_IT_number 78
_space_group_name_Hall 'P 4cw'
_space_group_name_H-M_alt 'P 43'
_symmetry_space_group_name_Hall 'P 4cw'
_symmetry_space_group_name_H-M 'P 43'
_atom_sites_solution_hydrogens geom
_audit_creation_method SHELXL-2013
_cell_angle_alpha 90
_cell_angle_beta 90
_cell_angle_gamma 90
_cell_formula_units_Z 4
_cell_length_a 10.7808(3)
_cell_length_b 10.7808(3)
_cell_length_c 16.1975(5)
_cell_measurement_reflns_used 9901
_cell_measurement_temperature 200(2)
_cell_measurement_theta_max 28.29
_cell_measurement_theta_min 2.27
_cell_volume 1882.56(9)
_computing_cell_refinement 'APEX II, Bruker (2009)'
_computing_data_collection 'APEX II, Bruker (2009)'
_computing_data_reduction 'XPREP, Bruker (2009)'
_computing_molecular_graphics 'SHELXTL, Bruker (2004)'
_computing_publication_material 'SHELXTL, Bruker (2004)'
_computing_structure_refinement 'SHELXL-2013 (Sheldrick, 2013)'
_computing_structure_solution 'SHELXS-03 (Sheldrick, 2003)'
_diffrn_ambient_temperature 200(2)
_diffrn_measured_fraction_theta_full 0.989
_diffrn_measured_fraction_theta_max 0.988
_diffrn_measurement_device_type 'Bruker APEX-II CCD'
_diffrn_measurement_method '\f and \w scans'
_diffrn_radiation_type MoK\a
_diffrn_radiation_wavelength 0.71073
_diffrn_reflns_av_R_equivalents 0.0187
_diffrn_reflns_av_unetI/netI 0.0244
_diffrn_reflns_laue_measured_fraction_full 0.989
_diffrn_reflns_laue_measured_fraction_max 0.988
_diffrn_reflns_limit_h_max 14
_diffrn_reflns_limit_h_min -14
_diffrn_reflns_limit_k_max 14
_diffrn_reflns_limit_k_min -13
_diffrn_reflns_limit_l_max 20
_diffrn_reflns_limit_l_min -20
_diffrn_reflns_number 20243
_diffrn_reflns_point_group_measured_fraction_full 0.986
_diffrn_reflns_point_group_measured_fraction_max 0.979
_diffrn_reflns_theta_full 25.242
_diffrn_reflns_theta_max 28.294
_diffrn_reflns_theta_min 1.889
_exptl_absorpt_coefficient_mu 1.056
_exptl_absorpt_correction_T_max 0.7457
_exptl_absorpt_correction_T_min 0.6135
_exptl_absorpt_correction_type multi-scan
_exptl_absorpt_process_details 'SADABS, Bruker (2003)'
_exptl_crystal_colour green
_exptl_crystal_density_diffrn 1.631
_exptl_crystal_density_meas ?
_exptl_crystal_description block
_exptl_crystal_F_000 936
_exptl_crystal_size_max 0.300
_exptl_crystal_size_mid 0.140
_exptl_crystal_size_min 0.130
_refine_diff_density_max 0.277
_refine_diff_density_min -0.201
_refine_diff_density_rms 0.038
_refine_ls_abs_structure_details
; 
 Flack x determined using 2086 quotients [(I+)-(I-)]/[(I+)+(I-)] 
 (Parsons and Flack (2004), Acta Cryst. A60, s61). 
;
_refine_ls_abs_structure_Flack 0.013(3)
_refine_ls_extinction_method none
_refine_ls_goodness_of_fit_ref 1.033
_refine_ls_hydrogen_treatment constr
_refine_ls_matrix_type full
_refine_ls_number_parameters 253
_refine_ls_number_reflns 4591
_refine_ls_number_restraints 1
_refine_ls_restrained_S_all 1.033
_refine_ls_R_factor_all 0.0194
_refine_ls_R_factor_gt 0.0186
_refine_ls_shift/su_max 0.001
_refine_ls_shift/su_mean 0.000
_refine_ls_structure_factor_coef Fsqd
_refine_ls_weighting_details 'w=1/[\s^2^(Fo^2^)+(0.0274P)^2^] where P=(Fo^2^+2Fc^2^)/3'
_refine_ls_weighting_scheme calc
_refine_ls_wR_factor_gt 0.0454
_refine_ls_wR_factor_ref 0.0456
_reflns_Friedel_coverage 0.914
_reflns_friedel_fraction_full 0.983
_reflns_friedel_fraction_max 0.969
_reflns_number_gt 4466
_reflns_number_total 4591
_reflns_threshold_expression 'I > 2\s(I)'
_cod_data_source_file ja5b12003_si_003.cif
_cod_data_source_block tb135
_cod_depositor_comments
;
The following automatic conversions were performed:

'_exptl_crystal_density_meas' value 'n/a' was changed to '?' - the
value is perceived as not measured.

Automatic conversion script
Id: cif_fix_values 4268 2015-11-12 08:31:59Z antanas 
;
_cod_original_cell_volume 1882.56(12)
_cod_database_code 4124818
_shelx_space_group_comment
; 
The symmetry employed for this shelxl refinement is uniquely defined 
by the following loop, which should always be used as a source of 
symmetry information in preference to the above space-group names. 
They are only intended as comments. 
;
_shelx_estimated_absorpt_t_min 0.742
_shelx_estimated_absorpt_t_max 0.875
_shelxl_version_number 2013-4

loop_
_space_group_symop_operation_xyz
'x, y, z'
'-x, -y, z+1/2'
'-y, x, z+3/4'
'y, -x, z+1/4'

loop_
_atom_site_label
_atom_site_type_symbol
_atom_site_fract_x
_atom_site_fract_y
_atom_site_fract_z
_atom_site_U_iso_or_equiv
_atom_site_adp_type
_atom_site_occupancy
_atom_site_site_symmetry_order
_atom_site_calc_flag
_atom_site_refinement_flags_posn
_atom_site_refinement_flags_adp
Co1 Co 0.88087(2) 0.49321(2) 0.21709(2) 0.01979(7) Uani 1 1 d . .
P1 P 1.00050(4) 0.41158(5) 0.31284(3) 0.01981(10) Uani 1 1 d . .
F1 F 0.75929(11) 0.39385(11) 0.26559(7) 0.0300(2) Uani 1 1 d . .
F2 F 0.90600(13) 0.66286(13) 0.35254(8) 0.0417(3) Uani 1 1 d . .
F3 F 0.84598(14) 0.75070(11) 0.23867(9) 0.0419(3) Uani 1 1 d . .
F4 F 0.68196(13) 0.56284(14) 0.37467(8) 0.0440(3) Uani 1 1 d . .
F5 F 0.67462(15) 0.75619(14) 0.34686(10) 0.0534(4) Uani 1 1 d . .
F6 F 0.62098(12) 0.62432(14) 0.25423(9) 0.0435(3) Uani 1 1 d . .
C1 C 0.9302(2) 0.3854(2) 0.11356(12) 0.0332(4) Uani 1 1 d . .
H1A H 0.9455 0.2939 0.1128 0.040 Uiso 1 1 calc R U
C2 C 1.0194(2) 0.4792(2) 0.12911(11) 0.0324(4) Uani 1 1 d . .
H2A H 1.1095 0.4655 0.1405 0.039 Uiso 1 1 calc R U
C3 C 0.9598(2) 0.5954(2) 0.12427(13) 0.0311(4) Uani 1 1 d . .
H3A H 1.0005 0.6782 0.1306 0.037 Uiso 1 1 calc R U
C4 C 0.8323(2) 0.5744(2) 0.10370(12) 0.0310(4) Uani 1 1 d . .
H4A H 0.7673 0.6391 0.0945 0.037 Uiso 1 1 calc R U
C5 C 0.8168(2) 0.4456(2) 0.09700(11) 0.0326(4) Uani 1 1 d . .
H5A H 0.7366 0.4028 0.0846 0.039 Uiso 1 1 calc R U
C6 C 1.14972(17) 0.48299(17) 0.33497(11) 0.0228(4) Uani 1 1 d . .
C7 C 1.22880(18) 0.42935(19) 0.39355(12) 0.0280(4) Uani 1 1 d . .
H7A H 1.2065 0.3532 0.4190 0.034 Uiso 1 1 calc R U
C8 C 1.33868(19) 0.4863(2) 0.41445(13) 0.0340(5) Uani 1 1 d . .
H8A H 1.3915 0.4502 0.4548 0.041 Uiso 1 1 calc R U
C9 C 1.37179(19) 0.5964(2) 0.37654(15) 0.0377(5) Uani 1 1 d . .
H9A H 1.4476 0.6356 0.3910 0.045 Uiso 1 1 calc R U
C10 C 1.2958(2) 0.6497(2) 0.31794(15) 0.0386(5) Uani 1 1 d . .
H10A H 1.3198 0.7247 0.2917 0.046 Uiso 1 1 calc R U
C11 C 1.1841(2) 0.5935(2) 0.29740(13) 0.0310(4) Uani 1 1 d . .
H11A H 1.1312 0.6307 0.2576 0.037 Uiso 1 1 calc R U
C12 C 1.03476(19) 0.25289(18) 0.28345(11) 0.0261(4) Uani 1 1 d . .
C13 C 0.9461(2) 0.1602(2) 0.29666(16) 0.0413(5) Uani 1 1 d . .
H13A H 0.8715 0.1792 0.3252 0.050 Uiso 1 1 calc R U
C14 C 0.9668(3) 0.0409(2) 0.2684(2) 0.0569(7) Uani 1 1 d . .
H14A H 0.9065 -0.0218 0.2777 0.068 Uiso 1 1 calc R U
C15 C 1.0752(3) 0.0125(2) 0.22650(18) 0.0550(7) Uani 1 1 d . .
H15A H 1.0892 -0.0696 0.2073 0.066 Uiso 1 1 calc R U
C16 C 1.1624(2) 0.1030(2) 0.21269(17) 0.0466(6) Uani 1 1 d . .
H16A H 1.2363 0.0833 0.1835 0.056 Uiso 1 1 calc R U
C17 C 1.1432(2) 0.2232(2) 0.24118(13) 0.0339(4) Uani 1 1 d . .
H17A H 1.2042 0.2852 0.2318 0.041 Uiso 1 1 calc R U
C18 C 0.92784(19) 0.3966(2) 0.41352(11) 0.0294(4) Uani 1 1 d . .
H18A H 0.9869 0.3598 0.4524 0.044 Uiso 1 1 calc R U
H18B H 0.8546 0.3432 0.4090 0.044 Uiso 1 1 calc R U
H18C H 0.9028 0.4787 0.4334 0.044 Uiso 1 1 calc R U
C19 C 0.83552(19) 0.63958(18) 0.28253(12) 0.0277(4) Uani 1 1 d . .
C20 C 0.7016(2) 0.6439(2) 0.31486(14) 0.0333(4) Uani 1 1 d . .

loop_
_atom_site_aniso_label
_atom_site_aniso_U_11
_atom_site_aniso_U_22
_atom_site_aniso_U_33
_atom_site_aniso_U_23
_atom_site_aniso_U_13
_atom_site_aniso_U_12
Co1 0.01931(11) 0.02146(12) 0.01860(11) -0.00028(9) -0.00052(9) -0.00049(9)
P1 0.0187(2) 0.0220(2) 0.0187(2) 0.00055(18) 0.00049(16) -0.00032(17)
F1 0.0250(6) 0.0343(6) 0.0308(6) 0.0024(5) 0.0011(4) -0.0092(5)
F2 0.0395(7) 0.0414(7) 0.0441(7) -0.0195(6) -0.0144(6) 0.0054(6)
F3 0.0517(8) 0.0206(6) 0.0533(8) 0.0012(5) 0.0080(6) -0.0010(5)
F4 0.0452(8) 0.0478(8) 0.0389(7) 0.0057(6) 0.0152(6) 0.0087(6)
F5 0.0592(9) 0.0404(8) 0.0605(9) -0.0117(7) 0.0135(7) 0.0214(7)
F6 0.0260(6) 0.0525(8) 0.0521(8) 0.0022(7) -0.0067(6) 0.0066(6)
C1 0.0437(12) 0.0359(11) 0.0201(8) -0.0049(8) 0.0003(8) 0.0039(9)
C2 0.0290(10) 0.0473(13) 0.0210(9) -0.0006(8) 0.0043(7) 0.0019(9)
C3 0.0327(10) 0.0364(11) 0.0243(9) 0.0048(8) 0.0026(8) -0.0066(9)
C4 0.0340(11) 0.0361(11) 0.0229(9) 0.0058(8) -0.0032(8) 0.0002(8)
C5 0.0380(11) 0.0387(11) 0.0210(8) 0.0010(8) -0.0067(8) -0.0048(9)
C6 0.0193(8) 0.0266(9) 0.0225(8) -0.0039(7) 0.0005(6) 0.0004(7)
C7 0.0267(9) 0.0280(10) 0.0292(9) -0.0006(7) -0.0008(7) 0.0032(8)
C8 0.0255(10) 0.0416(12) 0.0349(10) -0.0064(9) -0.0061(8) 0.0058(8)
C9 0.0204(9) 0.0470(13) 0.0455(12) -0.0103(10) 0.0001(9) -0.0050(9)
C10 0.0335(11) 0.0395(12) 0.0427(11) 0.0022(10) 0.0023(10) -0.0119(9)
C11 0.0285(10) 0.0333(10) 0.0310(10) 0.0037(8) -0.0022(8) -0.0040(8)
C12 0.0299(10) 0.0240(9) 0.0242(8) 0.0002(7) -0.0048(7) 0.0030(8)
C13 0.0429(13) 0.0282(11) 0.0527(14) -0.0019(10) 0.0014(10) -0.0066(9)
C14 0.074(2) 0.0275(12) 0.0687(18) -0.0038(12) -0.0101(15) -0.0119(12)
C15 0.085(2) 0.0280(11) 0.0525(15) -0.0134(11) -0.0185(15) 0.0130(12)
C16 0.0549(14) 0.0436(13) 0.0414(11) -0.0139(11) -0.0060(12) 0.0197(11)
C17 0.0359(11) 0.0345(11) 0.0314(10) -0.0050(8) -0.0009(8) 0.0066(9)
C18 0.0280(10) 0.0392(11) 0.0211(8) 0.0022(8) 0.0041(7) -0.0004(8)
C19 0.0286(10) 0.0244(9) 0.0301(9) -0.0017(7) -0.0025(8) -0.0001(7)
C20 0.0330(10) 0.0312(10) 0.0357(10) -0.0022(9) 0.0028(9) 0.0095(8)

loop_
_atom_type_symbol
_atom_type_description
_atom_type_scat_dispersion_real
_atom_type_scat_dispersion_imag
_atom_type_scat_source
C C 0.0033 0.0016 'International Tables Vol C Tables 4.2.6.8 and 6.1.1.4'
H H 0.0000 0.0000 'International Tables Vol C Tables 4.2.6.8 and 6.1.1.4'
N N 0.0061 0.0033 'International Tables Vol C Tables 4.2.6.8 and 6.1.1.4'
F F 0.0171 0.0103 'International Tables Vol C Tables 4.2.6.8 and 6.1.1.4'
P P 0.1023 0.0942 'International Tables Vol C Tables 4.2.6.8 and 6.1.1.4'
Co Co 0.3494 0.9721 'International Tables Vol C Tables 4.2.6.8 and 6.1.1.4'

loop_
_geom_angle_atom_site_label_1
_geom_angle_atom_site_label_2
_geom_angle_atom_site_label_3
_geom_angle
F1 Co1 C19 93.39(7)
F1 Co1 C3 155.39(7)
C19 Co1 C3 93.86(9)
F1 Co1 C2 139.02(8)
C19 Co1 C2 127.59(9)
C3 Co1 C2 40.03(9)
F1 Co1 C4 115.60(7)
C19 Co1 C4 94.31(9)
C3 Co1 C4 40.36(9)
C2 Co1 C4 66.94(8)
F1 Co1 C1 101.27(8)
C19 Co1 C1 159.32(9)
C3 Co1 C1 66.94(9)
C2 Co1 C1 39.68(9)
C4 Co1 C1 66.26(9)
F1 Co1 C5 91.05(7)
C19 Co1 C5 127.37(8)
C3 Co1 C5 66.02(9)
C2 Co1 C5 65.62(8)
C4 Co1 C5 38.74(8)
C1 Co1 C5 38.90(9)
F1 Co1 P1 83.42(4)
C19 Co1 P1 94.98(6)
C3 Co1 P1 119.26(6)
C2 Co1 P1 91.91(6)
C4 Co1 P1 158.25(6)
C1 Co1 P1 101.07(6)
C5 Co1 P1 137.59(6)
C12 P1 C18 103.87(9)
C12 P1 C6 105.71(9)
C18 P1 C6 104.01(9)
C12 P1 Co1 108.15(6)
C18 P1 Co1 114.55(7)
C6 P1 Co1 119.20(6)
C5 C1 C2 107.02(19)
C5 C1 Co1 71.25(12)
C2 C1 Co1 68.68(11)
C3 C2 C1 108.36(19)
C3 C2 Co1 69.19(11)
C1 C2 Co1 71.65(12)
C2 C3 C4 108.0(2)
C2 C3 Co1 70.78(12)
C4 C3 Co1 71.77(12)
C5 C4 C3 106.8(2)
C5 C4 Co1 71.64(11)
C3 C4 Co1 67.87(11)
C4 C5 C1 109.75(19)
C4 C5 Co1 69.62(11)
C1 C5 Co1 69.85(11)
C11 C6 C7 119.26(18)
C11 C6 P1 120.86(15)
C7 C6 P1 119.81(15)
C8 C7 C6 120.40(19)
C7 C8 C9 119.73(19)
C10 C9 C8 120.6(2)
C9 C10 C11 119.9(2)
C6 C11 C10 120.1(2)
C17 C12 C13 118.97(19)
C17 C12 P1 121.13(16)
C13 C12 P1 119.64(16)
C14 C13 C12 120.2(2)
C15 C14 C13 120.2(3)
C16 C15 C14 120.1(2)
C15 C16 C17 120.4(2)
C12 C17 C16 120.1(2)
F2 C19 F3 102.49(16)
F2 C19 C20 103.33(16)
F3 C19 C20 102.91(16)
F2 C19 Co1 116.76(13)
F3 C19 Co1 113.24(13)
C20 C19 Co1 116.25(14)
F4 C20 F6 109.39(19)
F4 C20 F5 106.08(18)
F6 C20 F5 106.55(17)
F4 C20 C19 112.39(17)
F6 C20 C19 111.00(17)
F5 C20 C19 111.15(18)

loop_
_geom_bond_atom_site_label_1
_geom_bond_atom_site_label_2
_geom_bond_distance
Co1 F1 1.8662(11)
Co1 C19 1.963(2)
Co1 C3 2.049(2)
Co1 C2 2.0698(19)
Co1 C4 2.1008(19)
Co1 C1 2.109(2)
Co1 C5 2.1270(19)
Co1 P1 2.2007(5)
P1 C12 1.814(2)
P1 C18 1.8164(19)
P1 C6 1.8191(19)
F2 C19 1.388(2)
F3 C19 1.397(2)
F4 C20 1.321(3)
F5 C20 1.349(3)
F6 C20 1.329(3)
C1 C5 1.411(3)
C1 C2 1.419(3)
C2 C3 1.410(3)
C3 C4 1.432(3)
C4 C5 1.402(3)
C6 C11 1.388(3)
C6 C7 1.401(3)
C7 C8 1.377(3)
C8 C9 1.382(3)
C9 C10 1.379(3)
C10 C11 1.388(3)
C12 C17 1.392(3)
C12 C13 1.400(3)
C13 C14 1.383(4)
C14 C15 1.385(4)
C15 C16 1.372(4)
C16 C17 1.392(3)
C19 C20 1.536(3)

loop_
_geom_torsion_atom_site_label_1
_geom_torsion_atom_site_label_2
_geom_torsion_atom_site_label_3
_geom_torsion_atom_site_label_4
_geom_torsion
C5 C1 C2 C3 1.6(2)
Co1 C1 C2 C3 -59.70(13)
C5 C1 C2 Co1 61.29(14)
C1 C2 C3 C4 -1.2(2)
Co1 C2 C3 C4 -62.48(14)
C1 C2 C3 Co1 61.25(14)
C2 C3 C4 C5 0.4(2)
Co1 C3 C4 C5 -61.45(13)
C2 C3 C4 Co1 61.84(14)
C3 C4 C5 C1 0.6(2)
Co1 C4 C5 C1 -58.42(14)
C3 C4 C5 Co1 59.02(13)
C2 C1 C5 C4 -1.4(2)
Co1 C1 C5 C4 58.27(14)
C2 C1 C5 Co1 -59.63(13)
C12 P1 C6 C11 127.33(16)
C18 P1 C6 C11 -123.60(17)
Co1 P1 C6 C11 5.46(18)
C12 P1 C6 C7 -55.74(16)
C18 P1 C6 C7 53.33(17)
Co1 P1 C6 C7 -177.61(12)
C11 C6 C7 C8 0.8(3)
P1 C6 C7 C8 -176.14(15)
C6 C7 C8 C9 -0.9(3)
C7 C8 C9 C10 0.0(3)
C8 C9 C10 C11 0.8(3)
C7 C6 C11 C10 0.0(3)
P1 C6 C11 C10 176.97(17)
C9 C10 C11 C6 -0.8(3)
C18 P1 C12 C17 -142.51(16)
C6 P1 C12 C17 -33.34(18)
Co1 P1 C12 C17 95.39(16)
C18 P1 C12 C13 43.33(19)
C6 P1 C12 C13 152.51(17)
Co1 P1 C12 C13 -78.77(18)
C17 C12 C13 C14 0.3(4)
P1 C12 C13 C14 174.6(2)
C12 C13 C14 C15 -0.2(4)
C13 C14 C15 C16 -0.2(4)
C14 C15 C16 C17 0.6(4)
C13 C12 C17 C16 0.0(3)
P1 C12 C17 C16 -174.18(18)
C15 C16 C17 C12 -0.5(4)
F2 C19 C20 F4 -57.8(2)
F3 C19 C20 F4 -164.21(17)
Co1 C19 C20 F4 71.4(2)
F2 C19 C20 F6 179.32(16)
F3 C19 C20 F6 72.9(2)
Co1 C19 C20 F6 -51.4(2)
F2 C19 C20 F5 60.9(2)
F3 C19 C20 F5 -45.5(2)
Co1 C19 C20 F5 -169.84(15)
